data_1010621
loop_
_publ_author_name
'Levi, G R'
'Scherillo, A'

_publ_section_title
;
Ricerche cristallografiche sui sali dell acido cloroso
;
_journal_coden_ASTM ZEKGAX
_journal_name_full
;
Zeitschrift fuer Kristallographie, Kristallgeometrie, Kristallphysik,
Kristallchemie (-144,1977)
;
_journal_page_first 431
_journal_page_last 452
_journal_volume 76
_journal_year 1931
_chemical_formula_structural 'N H4 Cl O2'
_chemical_formula_sum 'Cl H4 N O2'
_chemical_name_systematic 'Ammonium chlorate(III)'
_space_group_IT_number 100
_symmetry_cell_setting tetragonal
_symmetry_Int_Tables_number 100
_symmetry_space_group_name_Hall 'P 4 -2ab'
_symmetry_space_group_name_H-M 'P 4 b m'
_cell_angle_alpha 90
_cell_angle_beta 90
_cell_angle_gamma 90
_cell_formula_units_Z 2
_cell_length_a 6.3
_cell_length_b 6.3
_cell_length_c 6.3
_cell_volume 250.0
_cod_original_formula_sum 'H4 Cl N O2'
_cod_database_code 1010621

loop_
_symmetry_equiv_pos_as_xyz
x,y,z
-x,-y,z
1/2+x,1/2-y,z
1/2-x,1/2+y,z
-y,x,z
y,-x,z
1/2+y,1/2+x,z
1/2-y,1/2-x,z

loop_
_atom_site_label
_atom_site_type_symbol
_atom_site_symmetry_multiplicity
_atom_site_Wyckoff_symbol
_atom_site_fract_x
_atom_site_fract_y
_atom_site_fract_z
_atom_site_occupancy
_atom_site_attached_hydrogens
_atom_site_calc_flag
N1 N3- 2 a 0. 0. 0. 1. 4 d
H1 H1+ 2 a -1. -1. -1. 4. 0 dum
Cl1 Cl3+ 2 b 0.5 0. 0.25 1. 0 d
O1 O2- 4 c -1. -1. -1. 1. 0 dum

loop_
_atom_type_symbol
_atom_type_oxidation_number
N3- -3.000
H1+ 1.000
Cl3+ 3.000
O2- -2.000
